data_7224134
loop_
_publ_author_name
'Goswami, Shyamaprosad'
'Das, Avijit Kumar'
'Quah, Ching Kheng'
'Fun, Hoong Kun'

_publ_section_title
;
 Relay recognition of F&#x00AF; and a Nerve-agent Mimic diethyl cyano-
 phosphonate in mixed aqueous media: Discrimination of diethyl
 cyanophosphonate and diethyl chlorophosphate by cyclization induced
 fluorescence enhancement
;
_journal_name_full 'RSC Adv.'
_journal_paper_doi 10.1039/C5RA24392K
_journal_year 2016
_chemical_formula_moiety 'C20 H12 N2 O S'
_chemical_formula_sum 'C20 H12 N2 O S'
_chemical_formula_weight 328.38
_chemical_name_systematic
;
 ?
;
_space_group_crystal_system orthorhombic
_space_group_IT_number 19
_space_group_name_Hall 'P 2ac 2ab'
_space_group_name_H-M_alt 'P 21 21 21'
_symmetry_space_group_name_Hall 'P 2ac 2ab'
_symmetry_space_group_name_H-M 'P 21 21 21'
_atom_sites_solution_hydrogens mixed
_audit_creation_method SHELXL-2014
_audit_update_record
;
2015-07-28 deposited with the CCDC.
2016-02-01 downloaded from the CCDC.
;
_cell_angle_alpha 90
_cell_angle_beta 90
_cell_angle_gamma 90
_cell_formula_units_Z 4
_cell_length_a 4.6985(4)
_cell_length_b 16.2304(13)
_cell_length_c 19.7042(15)
_cell_measurement_reflns_used 4817
_cell_measurement_temperature 294(2)
_cell_measurement_theta_max 27.66
_cell_measurement_theta_min 2.71
_cell_volume 1502.6(2)
_computing_cell_refinement 'SAINT (Bruker, 2009)'
_computing_data_collection 'APEX2 (Bruker, 2009)'
_computing_data_reduction SAINT
_computing_molecular_graphics SHELXTL
_computing_publication_material 'SHELXTL and PLATON (Spek, 2009)'
_computing_structure_refinement SHELXTL
_computing_structure_solution 'SHELXTL (Sheldrick, 2008)'
_diffrn_ambient_temperature 294(2)
_diffrn_measured_fraction_theta_full 0.998
_diffrn_measured_fraction_theta_max 0.997
_diffrn_measurement_device_type
;
Bruker SMART APEX II DUO CCD area-detector diffractometer 
;
_diffrn_measurement_method '\f and \w scans'
_diffrn_radiation_monochromator graphite
_diffrn_radiation_source 'fine-focus sealed tube'
_diffrn_radiation_type MoK\a
_diffrn_radiation_wavelength 0.71073
_diffrn_reflns_av_R_equivalents 0.0332
_diffrn_reflns_av_unetI/netI 0.0312
_diffrn_reflns_laue_measured_fraction_full 0.998
_diffrn_reflns_laue_measured_fraction_max 0.997
_diffrn_reflns_limit_h_max 6
_diffrn_reflns_limit_h_min -2
_diffrn_reflns_limit_k_max 21
_diffrn_reflns_limit_k_min -21
_diffrn_reflns_limit_l_max 26
_diffrn_reflns_limit_l_min -26
_diffrn_reflns_number 14735
_diffrn_reflns_point_group_measured_fraction_full 0.996
_diffrn_reflns_point_group_measured_fraction_max 0.995
_diffrn_reflns_theta_full 25.242
_diffrn_reflns_theta_max 28.217
_diffrn_reflns_theta_min 1.625
_diffrn_standards_number 0
_exptl_absorpt_coefficient_mu 0.224
_exptl_absorpt_correction_T_max 0.981
_exptl_absorpt_correction_T_min 0.886
_exptl_absorpt_correction_type multi-scan
_exptl_absorpt_process_details '(<i>SADABS</i>; Bruker, 2009)'
_exptl_crystal_colour orange
_exptl_crystal_density_diffrn 1.452
_exptl_crystal_description block
_exptl_crystal_F_000 680
_exptl_crystal_size_max 0.544
_exptl_crystal_size_mid 0.140
_exptl_crystal_size_min 0.086
_refine_diff_density_max 0.183
_refine_diff_density_min -0.142
_refine_diff_density_rms 0.035
_refine_ls_abs_structure_details
;
 Flack x determined using 1226 quotients [(I+)-(I-)]/[(I+)+(I-)]
 (Parsons, Flack and Wagner, Acta Cryst. B69 (2013) 249-259).
;
_refine_ls_abs_structure_Flack -0.07(3)
_refine_ls_extinction_method none
_refine_ls_goodness_of_fit_ref 1.026
_refine_ls_hydrogen_treatment constr
_refine_ls_matrix_type full
_refine_ls_number_parameters 217
_refine_ls_number_reflns 3684
_refine_ls_number_restraints 0
_refine_ls_restrained_S_all 1.026
_refine_ls_R_factor_all 0.0410
_refine_ls_R_factor_gt 0.0335
_refine_ls_shift/su_max 0.001
_refine_ls_shift/su_mean 0.001
_refine_ls_structure_factor_coef Fsqd
_refine_ls_weighting_details 'w=1/[\s^2^(Fo^2^)+(0.0401P)^2^+0.1658P] where P=(Fo^2^+2Fc^2^)/3'
_refine_ls_weighting_scheme calc
_refine_ls_wR_factor_gt 0.0781
_refine_ls_wR_factor_ref 0.0835
_reflns_Friedel_coverage 0.697
_reflns_friedel_fraction_full 0.993
_reflns_friedel_fraction_max 0.992
_reflns_number_gt 3232
_reflns_number_total 3684
_reflns_threshold_expression 'I > 2\s(I)'
_cod_data_source_file c5ra24392k2.cif
_cod_data_source_block mo_fs397_0m
_cod_database_code 7224134
_shelx_space_group_comment
;
The symmetry employed for this shelxl refinement is uniquely defined
by the following loop, which should always be used as a source of
symmetry information in preference to the above space-group names.
They are only intended as comments.
;
_shelxl_version_number 2014-3

loop_
_space_group_symop_operation_xyz
'x, y, z'
'-x+1/2, -y, z+1/2'
'-x, y+1/2, -z+1/2'
'x+1/2, -y+1/2, -z'

loop_
_atom_site_label
_atom_site_type_symbol
_atom_site_fract_x
_atom_site_fract_y
_atom_site_fract_z
_atom_site_U_iso_or_equiv
_atom_site_adp_type
_atom_site_occupancy
_atom_site_site_symmetry_order
_atom_site_calc_flag
_atom_site_refinement_flags_posn
_atom_site_refinement_flags_adp
S1 S 0.58310(13) 0.14898(3) 0.22459(3) 0.03999(15) Uani 1 1 d . .
N2 N 0.2627(5) 0.01362(14) 0.26337(9) 0.0515(6) Uani 1 1 d . .
H1N2 H 0.2170 -0.0177 0.2968 0.077 Uiso 1 1 d R U
O1 O -0.0770(4) -0.05418(9) 0.20198(7) 0.0414(4) Uani 1 1 d . .
N1 N 0.4717(4) 0.16190(11) 0.09601(8) 0.0363(4) Uani 1 1 d . .
C1 C 0.7512(5) 0.22620(13) 0.17926(11) 0.0367(5) Uani 1 1 d . .
C2 C 0.9493(6) 0.28406(14) 0.20142(12) 0.0447(6) Uani 1 1 d . .
H2A H 1.0066 0.2856 0.2466 0.054 Uiso 1 1 calc R U
C3 C 1.0579(6) 0.33878(14) 0.15502(12) 0.0492(6) Uani 1 1 d . .
H3A H 1.1926 0.3773 0.1688 0.059 Uiso 1 1 calc R U
C4 C 0.9689(6) 0.33731(15) 0.08752(13) 0.0481(6) Uani 1 1 d . .
H4A H 1.0439 0.3753 0.0571 0.058 Uiso 1 1 calc R U
C5 C 0.7730(6) 0.28093(14) 0.06523(12) 0.0434(5) Uani 1 1 d . .
H5A H 0.7139 0.2808 0.0202 0.052 Uiso 1 1 calc R U
C6 C 0.6633(5) 0.22357(13) 0.11134(10) 0.0355(5) Uani 1 1 d . .
C7 C 0.4091(5) 0.11883(12) 0.14973(10) 0.0328(4) Uani 1 1 d . .
C8 C 0.2062(5) 0.05047(13) 0.14630(10) 0.0329(4) Uani 1 1 d . .
C9 C 0.0841(5) 0.02953(12) 0.08666(10) 0.0342(4) Uani 1 1 d . .
H9A H 0.1326 0.0588 0.0478 0.041 Uiso 1 1 calc R U
C10 C -0.1177(5) -0.03623(12) 0.08150(10) 0.0334(4) Uani 1 1 d . .
C11 C -0.2418(5) -0.06418(13) 0.01878(11) 0.0351(5) Uani 1 1 d . .
C12 C -0.1605(6) -0.03337(14) -0.04541(11) 0.0415(5) Uani 1 1 d . .
H12A H -0.0247 0.0082 -0.0481 0.050 Uiso 1 1 calc R U
C13 C -0.2786(6) -0.06382(16) -0.10376(12) 0.0497(6) Uani 1 1 d . .
H13A H -0.2205 -0.0432 -0.1456 0.060 Uiso 1 1 calc R U
C14 C -0.4859(6) -0.12568(16) -0.10113(13) 0.0548(7) Uani 1 1 d . .
H14A H -0.5665 -0.1455 -0.1410 0.066 Uiso 1 1 calc R U
C15 C -0.5692(6) -0.15670(15) -0.04031(13) 0.0509(6) Uani 1 1 d . .
H15A H -0.7078 -0.1976 -0.0390 0.061 Uiso 1 1 calc R U
C16 C -0.4494(5) -0.12809(13) 0.02111(12) 0.0402(5) Uani 1 1 d . .
C17 C -0.5283(5) -0.16246(14) 0.08478(13) 0.0462(6) Uani 1 1 d . .
H17A H -0.6673 -0.2032 0.0863 0.055 Uiso 1 1 calc R U
C18 C -0.4052(5) -0.13709(13) 0.14331(12) 0.0438(5) Uani 1 1 d . .
H18A H -0.4571 -0.1606 0.1845 0.053 Uiso 1 1 calc R U
C19 C -0.1975(5) -0.07468(13) 0.14081(11) 0.0365(5) Uani 1 1 d . .
C20 C 0.1383(5) 0.00325(14) 0.20742(10) 0.0371(5) Uani 1 1 d . .

loop_
_atom_site_aniso_label
_atom_site_aniso_U_11
_atom_site_aniso_U_22
_atom_site_aniso_U_33
_atom_site_aniso_U_23
_atom_site_aniso_U_13
_atom_site_aniso_U_12
S1 0.0464(3) 0.0431(3) 0.0304(2) 0.0010(2) -0.0051(2) -0.0031(3)
N2 0.0587(13) 0.0625(14) 0.0334(10) 0.0107(9) -0.0019(10) -0.0151(12)
O1 0.0426(9) 0.0455(8) 0.0361(8) 0.0098(6) -0.0005(7) -0.0060(8)
N1 0.0391(10) 0.0390(10) 0.0307(8) 0.0006(7) -0.0011(7) -0.0052(8)
C1 0.0385(12) 0.0352(11) 0.0364(11) -0.0042(9) -0.0003(9) 0.0017(10)
C2 0.0465(14) 0.0446(12) 0.0431(12) -0.0111(10) -0.0042(11) -0.0026(12)
C3 0.0474(14) 0.0405(12) 0.0597(15) -0.0134(11) 0.0006(12) -0.0095(12)
C4 0.0511(15) 0.0411(13) 0.0522(13) -0.0022(11) 0.0074(12) -0.0092(11)
C5 0.0496(15) 0.0414(13) 0.0391(11) 0.0003(10) 0.0026(11) -0.0055(11)
C6 0.0372(12) 0.0349(10) 0.0344(10) -0.0030(9) 0.0002(9) -0.0008(9)
C7 0.0343(11) 0.0343(10) 0.0299(9) 0.0004(8) -0.0011(9) 0.0036(10)
C8 0.0330(11) 0.0333(10) 0.0325(10) 0.0032(8) 0.0019(9) 0.0014(9)
C9 0.0365(11) 0.0323(10) 0.0339(10) 0.0056(8) 0.0023(9) 0.0008(9)
C10 0.0316(11) 0.0318(10) 0.0370(10) 0.0028(8) 0.0000(9) 0.0039(9)
C11 0.0326(11) 0.0306(10) 0.0419(11) -0.0028(9) -0.0014(9) 0.0049(9)
C12 0.0438(14) 0.0394(11) 0.0412(12) -0.0011(9) -0.0044(10) 0.0020(10)
C13 0.0574(16) 0.0488(14) 0.0430(13) -0.0027(11) -0.0051(12) 0.0063(13)
C14 0.0588(18) 0.0512(14) 0.0543(15) -0.0114(12) -0.0163(13) 0.0019(13)
C15 0.0464(14) 0.0405(12) 0.0659(16) -0.0105(11) -0.0083(13) -0.0018(13)
C16 0.0354(12) 0.0311(10) 0.0543(13) -0.0022(9) -0.0046(11) 0.0034(9)
C17 0.0390(12) 0.0328(11) 0.0668(15) 0.0032(11) 0.0015(11) -0.0052(10)
C18 0.0403(12) 0.0382(12) 0.0531(13) 0.0100(10) 0.0052(11) -0.0027(11)
C19 0.0342(11) 0.0338(11) 0.0415(11) 0.0034(9) 0.0011(9) 0.0024(9)
C20 0.0365(12) 0.0392(11) 0.0357(11) 0.0049(9) 0.0039(9) 0.0002(10)

loop_
_atom_type_symbol
_atom_type_description
_atom_type_scat_dispersion_real
_atom_type_scat_dispersion_imag
_atom_type_scat_source
C C 0.0033 0.0016 'International Tables Vol C Tables 4.2.6.8 and 6.1.1.4'
H H 0.0000 0.0000 'International Tables Vol C Tables 4.2.6.8 and 6.1.1.4'
N N 0.0061 0.0033 'International Tables Vol C Tables 4.2.6.8 and 6.1.1.4'
O O 0.0106 0.0060 'International Tables Vol C Tables 4.2.6.8 and 6.1.1.4'
S S 0.1246 0.1234 'International Tables Vol C Tables 4.2.6.8 and 6.1.1.4'

loop_
_geom_angle_atom_site_label_1
_geom_angle_atom_site_label_2
_geom_angle_atom_site_label_3
_geom_angle
C1 S1 C7 88.89(10)
C20 N2 H1N2 118.5
C19 O1 C20 122.31(16)
C7 N1 C6 111.03(17)
C2 C1 C6 121.1(2)
C2 C1 S1 129.20(17)
C6 C1 S1 109.66(17)
C3 C2 C1 118.4(2)
C3 C2 H2A 120.8
C1 C2 H2A 120.8
C2 C3 C4 120.8(2)
C2 C3 H3A 119.6
C4 C3 H3A 119.6
C5 C4 C3 121.3(2)
C5 C4 H4A 119.4
C3 C4 H4A 119.4
C4 C5 C6 118.9(2)
C4 C5 H5A 120.5
C6 C5 H5A 120.5
N1 C6 C5 125.5(2)
N1 C6 C1 115.06(19)
C5 C6 C1 119.4(2)
N1 C7 C8 121.08(18)
N1 C7 S1 115.35(17)
C8 C7 S1 123.57(15)
C9 C8 C20 119.5(2)
C9 C8 C7 120.48(18)
C20 C8 C7 120.05(18)
C8 C9 C10 122.05(19)
C8 C9 H9A 119.0
C10 C9 H9A 119.0
C19 C10 C9 117.26(19)
C19 C10 C11 118.4(2)
C9 C10 C11 124.35(18)
C12 C11 C16 118.2(2)
C12 C11 C10 123.2(2)
C16 C11 C10 118.6(2)
C13 C12 C11 121.0(2)
C13 C12 H12A 119.5
C11 C12 H12A 119.5
C12 C13 C14 120.7(2)
C12 C13 H13A 119.7
C14 C13 H13A 119.7
C15 C14 C13 120.0(2)
C15 C14 H14A 120.0
C13 C14 H14A 120.0
C14 C15 C16 121.3(2)
C14 C15 H15A 119.4
C16 C15 H15A 119.4
C15 C16 C17 121.5(2)
C15 C16 C11 119.0(2)
C17 C16 C11 119.5(2)
C18 C17 C16 121.4(2)
C18 C17 H17A 119.3
C16 C17 H17A 119.3
C17 C18 C19 119.0(2)
C17 C18 H18A 120.5
C19 C18 H18A 120.5
O1 C19 C10 121.5(2)
O1 C19 C18 115.46(19)
C10 C19 C18 123.0(2)
N2 C20 O1 119.91(19)
N2 C20 C8 123.4(2)
O1 C20 C8 116.72(18)

loop_
_geom_bond_atom_site_label_1
_geom_bond_atom_site_label_2
_geom_bond_distance
S1 C1 1.730(2)
S1 C7 1.756(2)
N2 C20 1.259(3)
N2 H1N2 0.8602
O1 C19 1.373(3)
O1 C20 1.380(3)
N1 C7 1.302(3)
N1 C6 1.380(3)
C1 C2 1.392(3)
C1 C6 1.401(3)
C2 C3 1.373(3)
C2 H2A 0.9300
C3 C4 1.394(3)
C3 H3A 0.9300
C4 C5 1.370(4)
C4 H4A 0.9300
C5 C6 1.399(3)
C5 H5A 0.9300
C7 C8 1.465(3)
C8 C9 1.351(3)
C8 C20 1.463(3)
C9 C10 1.431(3)
C9 H9A 0.9300
C10 C19 1.377(3)
C10 C11 1.440(3)
C11 C12 1.413(3)
C11 C16 1.425(3)
C12 C13 1.369(3)
C12 H12A 0.9300
C13 C14 1.400(4)
C13 H13A 0.9300
C14 C15 1.358(4)
C14 H14A 0.9300
C15 C16 1.413(3)
C15 H15A 0.9300
C16 C17 1.422(3)
C17 C18 1.354(3)
C17 H17A 0.9300
C18 C19 1.407(3)
C18 H18A 0.9300

loop_
_geom_torsion_atom_site_label_1
_geom_torsion_atom_site_label_2
_geom_torsion_atom_site_label_3
_geom_torsion_atom_site_label_4
_geom_torsion
C7 S1 C1 C2 -178.8(2)
C7 S1 C1 C6 0.15(17)
C6 C1 C2 C3 -0.1(4)
S1 C1 C2 C3 178.7(2)
C1 C2 C3 C4 1.0(4)
C2 C3 C4 C5 -0.7(4)
C3 C4 C5 C6 -0.5(4)
C7 N1 C6 C5 -179.7(2)
C7 N1 C6 C1 0.9(3)
C4 C5 C6 N1 -178.1(2)
C4 C5 C6 C1 1.3(4)
C2 C1 C6 N1 178.4(2)
S1 C1 C6 N1 -0.6(3)
C2 C1 C6 C5 -1.0(4)
S1 C1 C6 C5 179.93(19)
C6 N1 C7 C8 179.08(19)
C6 N1 C7 S1 -0.8(2)
C1 S1 C7 N1 0.37(18)
C1 S1 C7 C8 -179.48(19)
N1 C7 C8 C9 1.5(3)
S1 C7 C8 C9 -178.70(18)
N1 C7 C8 C20 -179.7(2)
S1 C7 C8 C20 0.1(3)
C20 C8 C9 C10 1.9(3)
C7 C8 C9 C10 -179.24(19)
C8 C9 C10 C19 3.9(3)
C8 C9 C10 C11 -176.3(2)
C19 C10 C11 C12 -175.3(2)
C9 C10 C11 C12 5.0(3)
C19 C10 C11 C16 2.4(3)
C9 C10 C11 C16 -177.4(2)
C16 C11 C12 C13 0.3(4)
C10 C11 C12 C13 177.9(2)
C11 C12 C13 C14 0.8(4)
C12 C13 C14 C15 -0.8(4)
C13 C14 C15 C16 -0.3(4)
C14 C15 C16 C17 -177.7(2)
C14 C15 C16 C11 1.4(4)
C12 C11 C16 C15 -1.3(3)
C10 C11 C16 C15 -179.1(2)
C12 C11 C16 C17 177.7(2)
C10 C11 C16 C17 0.0(3)
C15 C16 C17 C18 177.4(2)
C11 C16 C17 C18 -1.6(4)
C16 C17 C18 C19 0.8(4)
C20 O1 C19 C10 -2.8(3)
C20 O1 C19 C18 177.1(2)
C9 C10 C19 O1 -3.7(3)
C11 C10 C19 O1 176.57(19)
C9 C10 C19 C18 176.5(2)
C11 C10 C19 C18 -3.3(3)
C17 C18 C19 O1 -178.1(2)
C17 C18 C19 C10 1.8(3)
C19 O1 C20 N2 -172.4(2)
C19 O1 C20 C8 8.6(3)
C9 C8 C20 N2 173.0(2)
C7 C8 C20 N2 -5.8(3)
C9 C8 C20 O1 -8.0(3)
C7 C8 C20 O1 173.13(19)
